data_7203192
loop_
_publ_author_name
'Smith, Martin B.'
'Dale, Sophie H.'
'Coles, Simon J.'
'Gelbrich, Thomas'
'Hursthouse, Michael B.'
'Light, Mark E.'

_publ_section_title
;
 Isomeric dinuclear gold(i) complexes with highly functionalised
 ditertiary phosphines: Self-assembly of dimers, rings and 1-D
 polymeric chains
;
_journal_issue 2
_journal_name_full CrystEngComm
_journal_page_first 140
_journal_paper_doi 10.1039/b516023e
_journal_volume 8
_journal_year 2006
_chemical_formula_sum 'C37 H39 Au2 Cl2 N O3 P2'
_chemical_formula_weight 1072.47
_chemical_name_systematic
;
?
;
_space_group_IT_number 2
_symmetry_cell_setting triclinic
_symmetry_space_group_name_Hall '-P 1'
_symmetry_space_group_name_H-M 'P -1'
_atom_sites_solution_hydrogens geom
_atom_sites_solution_primary direct
_atom_sites_solution_secondary difmap
_audit_creation_method SHELXL-97
_cell_angle_alpha 85.708(1)
_cell_angle_beta 74.044(1)
_cell_angle_gamma 86.088(1)
_cell_formula_units_Z 2
_cell_length_a 11.2658(10)
_cell_length_b 11.6465(2)
_cell_length_c 14.4950(2)
_cell_measurement_reflns_used 26211
_cell_measurement_temperature 120(2)
_cell_measurement_theta_max 26.00
_cell_measurement_theta_min 2.93
_cell_volume 1821.19(17)
_computing_cell_refinement
;
DENZO (Otwinowski and MInor, 1997), COLLECT (Hooft, 1998)
;
_computing_data_collection
;
DENZO (Otwinowski and Minor, 1997), COLLECT (Hooft, 1998)
;
_computing_data_reduction
;
DENZO (Otwinowski and MInor, 1997), COLLECT (Hooft, 1998),
MAXUS (Mackay et al., 1998)
;
_computing_molecular_graphics 'Bruker SHELXTL'
_computing_publication_material 'Bruker SHELXTL'
_computing_structure_refinement 'SHELXL-97 (Sheldrick, 1997)'
_computing_structure_solution 'SHELXS-97 (Sheldrick, 1990)'
_diffrn_ambient_temperature 120(2)
_diffrn_detector_area_resol_mean 9.091
_diffrn_measured_fraction_theta_full 0.991
_diffrn_measured_fraction_theta_max 0.991
_diffrn_measurement_device_type 'Bruker Nonius Kappa CCD Area detector'
_diffrn_measurement_method '\f and \w scans to fill the asymmetric unit'
_diffrn_radiation_monochromator graphite
_diffrn_radiation_source 'Bruker Nonius FR591 Rotating anode'
_diffrn_radiation_type MoK\a
_diffrn_radiation_wavelength 0.71073
_diffrn_reflns_av_R_equivalents 0.0659
_diffrn_reflns_av_sigmaI/netI 0.0453
_diffrn_reflns_limit_h_max 13
_diffrn_reflns_limit_h_min -13
_diffrn_reflns_limit_k_max 14
_diffrn_reflns_limit_k_min -14
_diffrn_reflns_limit_l_max 17
_diffrn_reflns_limit_l_min -17
_diffrn_reflns_number 26211
_diffrn_reflns_theta_full 26.00
_diffrn_reflns_theta_max 26.00
_diffrn_reflns_theta_min 2.93
_diffrn_standards_number 0
_exptl_absorpt_coefficient_mu 8.318
_exptl_absorpt_correction_T_max 0.5558
_exptl_absorpt_correction_T_min 0.3684
_exptl_absorpt_correction_type multi-scan
_exptl_absorpt_process_details 'SORTAV (Blessing, 1997)'
_exptl_crystal_colour Colourless
_exptl_crystal_density_diffrn 1.956
_exptl_crystal_density_method 'not measured'
_exptl_crystal_description Block
_exptl_crystal_F_000 1028
_exptl_crystal_size_max 0.15
_exptl_crystal_size_mid 0.10
_exptl_crystal_size_min 0.08
_refine_diff_density_max 1.545
_refine_diff_density_min -2.546
_refine_diff_density_rms 0.187
_refine_ls_extinction_coef 0.00184(17)
_refine_ls_extinction_expression Fc^*^=kFc[1+0.001xFc^2^\l^3^/sin(2\q)]^-1/4^
_refine_ls_extinction_method SHELXL
_refine_ls_goodness_of_fit_ref 1.027
_refine_ls_hydrogen_treatment constr
_refine_ls_matrix_type full
_refine_ls_number_parameters 425
_refine_ls_number_reflns 7097
_refine_ls_number_restraints 0
_refine_ls_restrained_S_all 1.027
_refine_ls_R_factor_all 0.0354
_refine_ls_R_factor_gt 0.0315
_refine_ls_shift/su_max 0.001
_refine_ls_shift/su_mean 0.000
_refine_ls_structure_factor_coef Fsqd
_refine_ls_weighting_details 'calc w=1/[\s^2^(Fo^2^)+(0.0534P)^2^+0.1240P] where P=(Fo^2^+2Fc^2^)/3'
_refine_ls_weighting_scheme calc
_refine_ls_wR_factor_gt 0.0796
_refine_ls_wR_factor_ref 0.0819
_reflns_number_gt 6446
_reflns_number_total 7097
_reflns_threshold_expression >2sigma(I)
_cod_data_source_file b516023e.txt
_cod_data_source_block 5
_cod_original_sg_symbol_H-M P-1
_cod_database_code 7203192

loop_
_symmetry_equiv_pos_as_xyz
'x, y, z'
'-x, -y, -z'

loop_
_atom_site_label
_atom_site_type_symbol
_atom_site_fract_x
_atom_site_fract_y
_atom_site_fract_z
_atom_site_U_iso_or_equiv
_atom_site_adp_type
_atom_site_occupancy
_atom_site_symmetry_multiplicity
_atom_site_calc_flag
_atom_site_refinement_flags
_atom_site_disorder_assembly
_atom_site_disorder_group
Au1 Au 0.018764(13) 0.230691(13) 0.355625(10) 0.01739(8) Uani 1 1 d . . .
Au2 Au 0.349732(13) 0.631936(12) 0.060415(10) 0.01768(8) Uani 1 1 d . . .
P1 P 0.21411(8) 0.26152(8) 0.27299(7) 0.0151(2) Uani 1 1 d . . .
P2 P 0.30129(9) 0.69822(8) 0.20753(7) 0.0161(2) Uani 1 1 d . . .
Cl1 Cl -0.18079(9) 0.19282(11) 0.43859(8) 0.0328(3) Uani 1 1 d . . .
Cl2 Cl 0.40030(9) 0.56058(9) -0.09021(7) 0.0257(2) Uani 1 1 d . . .
O1 O -0.3726(3) 0.5456(3) 0.5233(2) 0.0274(7) Uani 1 1 d . . .
O2 O -0.3980(2) 0.4940(3) 0.3838(2) 0.0257(6) Uani 1 1 d . . .
H2 H -0.4718 0.4911 0.4170 0.039 Uiso 1 1 calc R . .
N1 N 0.1896(3) 0.4976(3) 0.2892(2) 0.0178(7) Uani 1 1 d . . .
C1 C 0.2416(3) 0.4108(3) 0.2200(3) 0.0166(8) Uani 1 1 d . . .
H1A H 0.3317 0.4198 0.1947 0.020 Uiso 1 1 calc R . .
H1B H 0.2045 0.4236 0.1653 0.020 Uiso 1 1 calc R . .
C2 C 0.2744(4) 0.5794(3) 0.3026(3) 0.0182(8) Uani 1 1 d . . .
H2A H 0.3543 0.5383 0.3025 0.022 Uiso 1 1 calc R . .
H2B H 0.2403 0.6124 0.3661 0.022 Uiso 1 1 calc R . .
C3 C 0.0609(3) 0.5210(3) 0.3175(3) 0.0157(8) Uani 1 1 d . . .
C4 C -0.0162(4) 0.4794(3) 0.2669(3) 0.0203(8) Uani 1 1 d . . .
H4 H 0.0199 0.4455 0.2074 0.024 Uiso 1 1 calc R . .
C5 C -0.1431(4) 0.4871(3) 0.3023(3) 0.0198(8) Uani 1 1 d . . .
H5 H -0.1933 0.4594 0.2666 0.024 Uiso 1 1 calc R . .
C6 C -0.1983(3) 0.5353(3) 0.3900(3) 0.0173(8) Uani 1 1 d . . .
C7 C -0.1230(3) 0.5846(3) 0.4370(3) 0.0190(8) Uani 1 1 d . . .
H7 H -0.1598 0.6223 0.4947 0.023 Uiso 1 1 calc R . .
C8 C 0.0047(4) 0.5793(3) 0.4007(3) 0.0201(8) Uani 1 1 d . . .
H8 H 0.0542 0.6154 0.4325 0.024 Uiso 1 1 calc R . .
C9 C -0.3306(4) 0.5256(3) 0.4362(3) 0.0190(8) Uani 1 1 d . . .
C10 C 0.3241(3) 0.2260(4) 0.3437(3) 0.0190(8) Uani 1 1 d . . .
C11 C 0.2866(4) 0.1529(4) 0.4251(3) 0.0233(9) Uani 1 1 d . . .
H11 H 0.2052 0.1259 0.4434 0.028 Uiso 1 1 calc R . .
C12 C 0.3683(4) 0.1190(4) 0.4800(3) 0.0338(11) Uani 1 1 d . . .
H12 H 0.3429 0.0679 0.5352 0.041 Uiso 1 1 calc R . .
C13 C 0.4869(4) 0.1599(4) 0.4542(3) 0.0305(10) Uani 1 1 d . . .
H13 H 0.5419 0.1378 0.4924 0.037 Uiso 1 1 calc R . .
C14 C 0.5247(4) 0.2331(4) 0.3724(3) 0.0264(10) Uani 1 1 d . . .
H14 H 0.6058 0.2607 0.3543 0.032 Uiso 1 1 calc R . .
C15 C 0.4432(3) 0.2657(3) 0.3173(3) 0.0200(8) Uani 1 1 d . . .
H15 H 0.4690 0.3154 0.2612 0.024 Uiso 1 1 calc R . .
C20 C 0.2657(3) 0.1804(3) 0.1661(3) 0.0163(8) Uani 1 1 d . . .
C21 C 0.3821(4) 0.1956(4) 0.1025(3) 0.0248(9) Uani 1 1 d . . .
H21 H 0.4374 0.2453 0.1168 0.030 Uiso 1 1 calc R . .
C22 C 0.4169(4) 0.1375(4) 0.0177(3) 0.0286(10) Uani 1 1 d . . .
H22 H 0.4958 0.1483 -0.0261 0.034 Uiso 1 1 calc R . .
C23 C 0.3376(4) 0.0645(4) -0.0029(3) 0.0289(10) Uani 1 1 d . . .
H23 H 0.3624 0.0247 -0.0605 0.035 Uiso 1 1 calc R . .
C24 C 0.2213(4) 0.0488(4) 0.0606(3) 0.0261(9) Uani 1 1 d . . .
H24 H 0.1664 -0.0009 0.0460 0.031 Uiso 1 1 calc R . .
C25 C 0.1864(4) 0.1055(3) 0.1443(3) 0.0198(8) Uani 1 1 d . . .
H25 H 0.1076 0.0937 0.1880 0.024 Uiso 1 1 calc R . .
C30 C 0.4220(3) 0.7763(3) 0.2329(3) 0.0174(8) Uani 1 1 d . . .
C31 C 0.4121(4) 0.8962(3) 0.2393(3) 0.0208(8) Uani 1 1 d . . .
H31 H 0.3407 0.9389 0.2304 0.025 Uiso 1 1 calc R . .
C32 C 0.5055(4) 0.9519(4) 0.2585(3) 0.0251(9) Uani 1 1 d . . .
H32 H 0.4983 1.0333 0.2627 0.030 Uiso 1 1 calc R . .
C33 C 0.6097(4) 0.8913(4) 0.2717(4) 0.0289(10) Uani 1 1 d . . .
H33 H 0.6735 0.9307 0.2854 0.035 Uiso 1 1 calc R . .
C34 C 0.6211(4) 0.7731(4) 0.2649(3) 0.0280(10) Uani 1 1 d . . .
H34 H 0.6926 0.7311 0.2744 0.034 Uiso 1 1 calc R . .
C35 C 0.5282(4) 0.7156(3) 0.2443(3) 0.0233(9) Uani 1 1 d . . .
H35 H 0.5373 0.6347 0.2380 0.028 Uiso 1 1 calc R . .
C40 C 0.1599(3) 0.7893(3) 0.2403(3) 0.0184(8) Uani 1 1 d . . .
C41 C 0.1279(4) 0.8410(3) 0.3277(3) 0.0191(8) Uani 1 1 d . . .
H41 H 0.1806 0.8302 0.3691 0.023 Uiso 1 1 calc R . .
C42 C 0.0182(4) 0.9092(3) 0.3546(3) 0.0237(9) Uani 1 1 d . . .
H42 H -0.0034 0.9459 0.4138 0.028 Uiso 1 1 calc R . .
C45 C 0.0825(4) 0.8026(3) 0.1803(3) 0.0234(9) Uani 1 1 d . . .
H45 H 0.1045 0.7664 0.1209 0.028 Uiso 1 1 calc R . .
C43 C -0.0582(4) 0.9225(4) 0.2945(4) 0.0312(10) Uani 1 1 d . . .
H43 H -0.1327 0.9687 0.3128 0.037 Uiso 1 1 calc R . .
C44 C -0.0284(4) 0.8695(4) 0.2073(3) 0.0282(10) Uani 1 1 d . . .
H44 H -0.0824 0.8786 0.1668 0.034 Uiso 1 1 calc R . .
O3 O 0.9557(3) 0.2464(3) 0.0374(2) 0.0324(7) Uani 1 1 d . . .
C100 C 0.7774(5) 0.1510(4) 0.1306(4) 0.0405(12) Uani 1 1 d . . .
H10A H 0.7148 0.1486 0.1928 0.061 Uiso 1 1 calc R . .
H10B H 0.8235 0.0763 0.1218 0.061 Uiso 1 1 calc R . .
H10C H 0.7369 0.1676 0.0789 0.061 Uiso 1 1 calc R . .
C101 C 0.8646(4) 0.2433(4) 0.1278(3) 0.0347(11) Uani 1 1 d . . .
H10D H 0.8185 0.3189 0.1370 0.042 Uiso 1 1 calc R . .
H10E H 0.9050 0.2274 0.1803 0.042 Uiso 1 1 calc R . .
C102 C 1.0405(5) 0.3354(4) 0.0299(3) 0.0332(11) Uani 1 1 d . . .
H10F H 1.0817 0.3228 0.0823 0.040 Uiso 1 1 calc R . .
H10G H 0.9948 0.4114 0.0368 0.040 Uiso 1 1 calc R . .
C103 C 1.1350(5) 0.3344(5) -0.0649(4) 0.0435(13) Uani 1 1 d . . .
H10H H 1.1925 0.3953 -0.0695 0.065 Uiso 1 1 calc R . .
H10I H 1.0939 0.3479 -0.1165 0.065 Uiso 1 1 calc R . .
H10J H 1.1806 0.2594 -0.0711 0.065 Uiso 1 1 calc R . .

loop_
_atom_site_aniso_label
_atom_site_aniso_U_11
_atom_site_aniso_U_22
_atom_site_aniso_U_33
_atom_site_aniso_U_23
_atom_site_aniso_U_13
_atom_site_aniso_U_12
Au1 0.01396(11) 0.02323(12) 0.01289(11) -0.00198(7) -0.00001(7) -0.00051(7)
Au2 0.01976(11) 0.01940(12) 0.01272(11) -0.00284(7) -0.00189(7) -0.00129(7)
P1 0.0149(5) 0.0157(5) 0.0123(5) -0.0027(4) 0.0003(4) 0.0009(4)
P2 0.0168(5) 0.0171(5) 0.0137(5) -0.0030(4) -0.0029(4) -0.0001(4)
Cl1 0.0160(5) 0.0566(7) 0.0222(6) 0.0050(5) -0.0003(4) -0.0058(4)
Cl2 0.0287(5) 0.0314(6) 0.0154(5) -0.0072(4) -0.0018(4) -0.0015(4)
O1 0.0224(15) 0.0392(18) 0.0171(16) -0.0109(13) 0.0017(12) 0.0030(13)
O2 0.0180(14) 0.0393(18) 0.0174(15) -0.0059(13) -0.0001(12) 0.0002(12)
N1 0.0152(16) 0.0166(17) 0.0194(18) -0.0067(13) 0.0002(13) 0.0007(12)
C1 0.0148(19) 0.0156(19) 0.017(2) -0.0017(15) -0.0010(15) 0.0021(14)
C2 0.0157(19) 0.022(2) 0.017(2) -0.0011(16) -0.0041(15) 0.0000(14)
C3 0.0181(19) 0.0131(18) 0.0135(19) 0.0005(14) -0.0012(15) 0.0016(14)
C4 0.021(2) 0.023(2) 0.016(2) -0.0055(16) -0.0037(16) 0.0029(15)
C5 0.019(2) 0.026(2) 0.014(2) -0.0031(16) -0.0049(16) 0.0044(16)
C6 0.021(2) 0.0129(19) 0.016(2) -0.0018(15) -0.0046(16) 0.0055(14)
C7 0.020(2) 0.017(2) 0.016(2) -0.0069(16) 0.0018(16) 0.0039(15)
C8 0.022(2) 0.021(2) 0.017(2) -0.0026(16) -0.0038(17) -0.0028(16)
C9 0.020(2) 0.020(2) 0.016(2) -0.0019(16) -0.0035(17) 0.0026(15)
C10 0.0152(19) 0.030(2) 0.0134(19) -0.0091(17) -0.0058(15) 0.0071(16)
C11 0.019(2) 0.035(2) 0.013(2) -0.0002(17) 0.0006(16) 0.0009(17)
C12 0.036(3) 0.045(3) 0.017(2) 0.008(2) -0.005(2) 0.002(2)
C13 0.027(2) 0.045(3) 0.023(2) -0.006(2) -0.0132(19) 0.0084(19)
C14 0.023(2) 0.027(2) 0.031(2) -0.0106(19) -0.0081(19) 0.0018(18)
C15 0.0167(19) 0.024(2) 0.018(2) -0.0027(17) -0.0020(16) -0.0001(15)
C20 0.0202(19) 0.0141(19) 0.0118(19) -0.0018(14) -0.0003(15) 0.0038(14)
C21 0.023(2) 0.028(2) 0.022(2) -0.0064(18) -0.0011(18) -0.0035(17)
C22 0.026(2) 0.036(3) 0.019(2) -0.0030(19) 0.0038(18) -0.0029(18)
C23 0.041(3) 0.026(2) 0.018(2) -0.0048(18) -0.0038(19) -0.0041(19)
C24 0.030(2) 0.028(2) 0.021(2) -0.0086(18) -0.0061(19) -0.0035(18)
C25 0.021(2) 0.023(2) 0.015(2) -0.0034(16) -0.0050(16) -0.0026(16)
C30 0.0168(18) 0.022(2) 0.0131(19) -0.0026(15) -0.0028(15) -0.0012(15)
C31 0.0172(19) 0.023(2) 0.021(2) -0.0044(17) -0.0028(16) 0.0011(15)
C32 0.026(2) 0.022(2) 0.025(2) -0.0065(17) -0.0012(18) -0.0008(17)
C33 0.022(2) 0.037(3) 0.032(3) -0.007(2) -0.011(2) -0.0072(18)
C34 0.017(2) 0.037(3) 0.028(2) 0.004(2) -0.0056(18) 0.0011(17)
C35 0.024(2) 0.018(2) 0.027(2) 0.0011(17) -0.0069(18) 0.0007(16)
C40 0.0172(19) 0.0156(19) 0.020(2) 0.0006(16) -0.0005(16) -0.0024(14)
C41 0.019(2) 0.023(2) 0.014(2) -0.0021(16) -0.0013(16) -0.0049(16)
C42 0.023(2) 0.021(2) 0.024(2) -0.0054(17) 0.0020(17) -0.0025(16)
C45 0.022(2) 0.027(2) 0.023(2) -0.0020(18) -0.0074(17) -0.0053(16)
C43 0.016(2) 0.028(2) 0.046(3) -0.008(2) -0.001(2) 0.0029(17)
C44 0.023(2) 0.027(2) 0.041(3) -0.007(2) -0.017(2) 0.0011(17)
O3 0.0432(19) 0.0323(18) 0.0230(17) -0.0072(14) -0.0092(15) -0.0029(14)
C100 0.043(3) 0.044(3) 0.031(3) -0.004(2) -0.003(2) 0.000(2)
C101 0.040(3) 0.041(3) 0.025(2) -0.013(2) -0.009(2) 0.009(2)
C102 0.047(3) 0.026(2) 0.033(3) -0.003(2) -0.023(2) 0.001(2)
C103 0.049(3) 0.040(3) 0.046(3) 0.001(2) -0.019(3) -0.007(2)

loop_
_atom_type_symbol
_atom_type_description
_atom_type_scat_dispersion_real
_atom_type_scat_dispersion_imag
_atom_type_scat_source
C C 0.0033 0.0016 'International Tables Vol C Tables 4.2.6.8 and 6.1.1.4'
H H 0.0000 0.0000 'International Tables Vol C Tables 4.2.6.8 and 6.1.1.4'
N N 0.0061 0.0033 'International Tables Vol C Tables 4.2.6.8 and 6.1.1.4'
O O 0.0106 0.0060 'International Tables Vol C Tables 4.2.6.8 and 6.1.1.4'
P P 0.1023 0.0942 'International Tables Vol C Tables 4.2.6.8 and 6.1.1.4'
Cl Cl 0.1484 0.1585 'International Tables Vol C Tables 4.2.6.8 and 6.1.1.4'
Au Au -2.0133 8.8022 'International Tables Vol C Tables 4.2.6.8 and 6.1.1.4'

loop_
_geom_angle_atom_site_label_1
_geom_angle_atom_site_label_2
_geom_angle_atom_site_label_3
_geom_angle
_geom_angle_site_symmetry_1
_geom_angle_site_symmetry_3
_geom_angle_publ_flag
P1 Au1 Cl1 178.05(4) . . ?
P2 Au2 Cl2 179.05(4) . . ?
C20 P1 C10 106.96(17) . . ?
C20 P1 C1 100.68(17) . . ?
C10 P1 C1 107.21(18) . . ?
C20 P1 Au1 113.00(13) . . ?
C10 P1 Au1 113.06(14) . . ?
C1 P1 Au1 114.92(12) . . ?
C30 P2 C40 106.65(18) . . ?
C30 P2 C2 103.20(17) . . ?
C40 P2 C2 103.40(18) . . ?
C30 P2 Au2 114.58(13) . . ?
C40 P2 Au2 115.80(13) . . ?
C2 P2 Au2 111.89(13) . . ?
C9 O2 H2 109.5 . . ?
C3 N1 C2 121.2(3) . . ?
C3 N1 C1 119.6(3) . . ?
C2 N1 C1 116.6(3) . . ?
N1 C1 P1 112.6(3) . . ?
N1 C1 H1A 109.1 . . ?
P1 C1 H1A 109.1 . . ?
N1 C1 H1B 109.1 . . ?
P1 C1 H1B 109.1 . . ?
H1A C1 H1B 107.8 . . ?
N1 C2 P2 112.3(3) . . ?
N1 C2 H2A 109.1 . . ?
P2 C2 H2A 109.1 . . ?
N1 C2 H2B 109.1 . . ?
P2 C2 H2B 109.1 . . ?
H2A C2 H2B 107.9 . . ?
C8 C3 N1 120.9(3) . . ?
C8 C3 C4 117.9(3) . . ?
N1 C3 C4 121.1(3) . . ?
C5 C4 C3 121.2(4) . . ?
C5 C4 H4 119.4 . . ?
C3 C4 H4 119.4 . . ?
C4 C5 C6 120.5(4) . . ?
C4 C5 H5 119.8 . . ?
C6 C5 H5 119.8 . . ?
C5 C6 C7 118.6(3) . . ?
C5 C6 C9 120.8(3) . . ?
C7 C6 C9 120.5(3) . . ?
C8 C7 C6 121.0(4) . . ?
C8 C7 H7 119.5 . . ?
C6 C7 H7 119.5 . . ?
C7 C8 C3 120.4(4) . . ?
C7 C8 H8 119.8 . . ?
C3 C8 H8 119.8 . . ?
O1 C9 O2 123.5(4) . . ?
O1 C9 C6 119.3(3) . . ?
O2 C9 C6 117.2(3) . . ?
C11 C10 C15 119.8(3) . . ?
C11 C10 P1 117.3(3) . . ?
C15 C10 P1 122.9(3) . . ?
C10 C11 C12 119.9(4) . . ?
C10 C11 H11 120.0 . . ?
C12 C11 H11 120.0 . . ?
C11 C12 C13 120.2(4) . . ?
C11 C12 H12 119.9 . . ?
C13 C12 H12 119.9 . . ?
C14 C13 C12 119.9(4) . . ?
C14 C13 H13 120.1 . . ?
C12 C13 H13 120.1 . . ?
C13 C14 C15 119.7(4) . . ?
C13 C14 H14 120.2 . . ?
C15 C14 H14 120.2 . . ?
C10 C15 C14 120.4(4) . . ?
C10 C15 H15 119.8 . . ?
C14 C15 H15 119.8 . . ?
C21 C20 C25 119.3(4) . . ?
C21 C20 P1 120.6(3) . . ?
C25 C20 P1 120.0(3) . . ?
C20 C21 C22 119.5(4) . . ?
C20 C21 H21 120.2 . . ?
C22 C21 H21 120.2 . . ?
C23 C22 C21 120.5(4) . . ?
C23 C22 H22 119.8 . . ?
C21 C22 H22 119.8 . . ?
C22 C23 C24 120.2(4) . . ?
C22 C23 H23 119.9 . . ?
C24 C23 H23 119.9 . . ?
C25 C24 C23 119.8(4) . . ?
C25 C24 H24 120.1 . . ?
C23 C24 H24 120.1 . . ?
C24 C25 C20 120.7(4) . . ?
C24 C25 H25 119.6 . . ?
C20 C25 H25 119.6 . . ?
C35 C30 C31 119.1(3) . . ?
C35 C30 P2 119.1(3) . . ?
C31 C30 P2 121.8(3) . . ?
C32 C31 C30 120.0(4) . . ?
C32 C31 H31 120.0 . . ?
C30 C31 H31 120.0 . . ?
C31 C32 C33 120.8(4) . . ?
C31 C32 H32 119.6 . . ?
C33 C32 H32 119.6 . . ?
C32 C33 C34 119.8(4) . . ?
C32 C33 H33 120.1 . . ?
C34 C33 H33 120.1 . . ?
C33 C34 C35 120.1(4) . . ?
C33 C34 H34 120.0 . . ?
C35 C34 H34 120.0 . . ?
C30 C35 C34 120.2(4) . . ?
C30 C35 H35 119.9 . . ?
C34 C35 H35 119.9 . . ?
C45 C40 C41 120.5(4) . . ?
C45 C40 P2 120.0(3) . . ?
C41 C40 P2 119.5(3) . . ?
C40 C41 C42 120.0(4) . . ?
C40 C41 H41 120.0 . . ?
C42 C41 H41 120.0 . . ?
C43 C42 C41 119.3(4) . . ?
C43 C42 H42 120.4 . . ?
C41 C42 H42 120.4 . . ?
C40 C45 C44 119.9(4) . . ?
C40 C45 H45 120.0 . . ?
C44 C45 H45 120.0 . . ?
C42 C43 C44 121.4(4) . . ?
C42 C43 H43 119.3 . . ?
C44 C43 H43 119.3 . . ?
C43 C44 C45 118.9(4) . . ?
C43 C44 H44 120.6 . . ?
C45 C44 H44 120.6 . . ?
C101 O3 C102 111.8(3) . . ?
C101 C100 H10A 109.5 . . ?
C101 C100 H10B 109.5 . . ?
H10A C100 H10B 109.5 . . ?
C101 C100 H10C 109.5 . . ?
H10A C100 H10C 109.5 . . ?
H10B C100 H10C 109.5 . . ?
O3 C101 C100 109.4(4) . . ?
O3 C101 H10D 109.8 . . ?
C100 C101 H10D 109.8 . . ?
O3 C101 H10E 109.8 . . ?
C100 C101 H10E 109.8 . . ?
H10D C101 H10E 108.2 . . ?
O3 C102 C103 109.9(4) . . ?
O3 C102 H10F 109.7 . . ?
C103 C102 H10F 109.7 . . ?
O3 C102 H10G 109.7 . . ?
C103 C102 H10G 109.7 . . ?
H10F C102 H10G 108.2 . . ?
C102 C103 H10H 109.5 . . ?
C102 C103 H10I 109.5 . . ?
H10H C103 H10I 109.5 . . ?
C102 C103 H10J 109.5 . . ?
H10H C103 H10J 109.5 . . ?
H10I C103 H10J 109.5 . . ?

loop_
_geom_bond_atom_site_label_1
_geom_bond_atom_site_label_2
_geom_bond_distance
_geom_bond_site_symmetry_2
_geom_bond_publ_flag
Au1 P1 2.2363(10) . ?
Au1 Cl1 2.2944(10) . ?
Au2 P2 2.2338(10) . ?
Au2 Cl2 2.3033(10) . ?
P1 C20 1.811(4) . ?
P1 C10 1.823(4) . ?
P1 C1 1.858(4) . ?
P2 C30 1.817(4) . ?
P2 C40 1.821(4) . ?
P2 C2 1.857(4) . ?
O1 C9 1.255(5) . ?
O2 C9 1.298(5) . ?
O2 H2 0.8400 . ?
N1 C3 1.407(5) . ?
N1 C2 1.453(5) . ?
N1 C1 1.456(5) . ?
C1 H1A 0.9900 . ?
C1 H1B 0.9900 . ?
C2 H2A 0.9900 . ?
C2 H2B 0.9900 . ?
C3 C8 1.401(5) . ?
C3 C4 1.409(5) . ?
C4 C5 1.379(5) . ?
C4 H4 0.9500 . ?
C5 C6 1.394(5) . ?
C5 H5 0.9500 . ?
C6 C7 1.399(5) . ?
C6 C9 1.465(5) . ?
C7 C8 1.388(5) . ?
C7 H7 0.9500 . ?
C8 H8 0.9500 . ?
C10 C11 1.386(6) . ?
C10 C15 1.391(5) . ?
C11 C12 1.394(6) . ?
C11 H11 0.9500 . ?
C12 C13 1.392(6) . ?
C12 H12 0.9500 . ?
C13 C14 1.391(6) . ?
C13 H13 0.9500 . ?
C14 C15 1.392(6) . ?
C14 H14 0.9500 . ?
C15 H15 0.9500 . ?
C20 C21 1.394(6) . ?
C20 C25 1.400(5) . ?
C21 C22 1.395(6) . ?
C21 H21 0.9500 . ?
C22 C23 1.377(6) . ?
C22 H22 0.9500 . ?
C23 C24 1.393(6) . ?
C23 H23 0.9500 . ?
C24 C25 1.373(6) . ?
C24 H24 0.9500 . ?
C25 H25 0.9500 . ?
C30 C35 1.392(5) . ?
C30 C31 1.402(5) . ?
C31 C32 1.374(5) . ?
C31 H31 0.9500 . ?
C32 C33 1.380(6) . ?
C32 H32 0.9500 . ?
C33 C34 1.382(6) . ?
C33 H33 0.9500 . ?
C34 C35 1.389(6) . ?
C34 H34 0.9500 . ?
C35 H35 0.9500 . ?
C40 C45 1.386(5) . ?
C40 C41 1.389(6) . ?
C41 C42 1.399(5) . ?
C41 H41 0.9500 . ?
C42 C43 1.378(6) . ?
C42 H42 0.9500 . ?
C45 C44 1.402(6) . ?
C45 H45 0.9500 . ?
C43 C44 1.396(7) . ?
C43 H43 0.9500 . ?
C44 H44 0.9500 . ?
O3 C101 1.425(5) . ?
O3 C102 1.435(5) . ?
C100 C101 1.496(7) . ?
C100 H10A 0.9800 . ?
C100 H10B 0.9800 . ?
C100 H10C 0.9800 . ?
C101 H10D 0.9900 . ?
C101 H10E 0.9900 . ?
C102 C103 1.490(7) . ?
C102 H10F 0.9900 . ?
C102 H10G 0.9900 . ?
C103 H10H 0.9800 . ?
C103 H10I 0.9800 . ?
C103 H10J 0.9800 . ?

loop_
_geom_hbond_atom_site_label_D
_geom_hbond_atom_site_label_H
_geom_hbond_atom_site_label_A
_geom_hbond_distance_DH
_geom_hbond_distance_HA
_geom_hbond_distance_DA
_geom_hbond_angle_DHA
_geom_hbond_site_symmetry_A
O2 H2 O1 0.84 1.79 2.619(4) 167 2_466
